data_7235407
loop_
_publ_author_name
'Fowler, Drew A.'
'Pfeiffer, Constance R.'
'Teat, Simon J.'
'Beavers, Christine M.'
'Baker, Gary A.'
'Atwood, Jerry L.'

_publ_section_title
;
 Illuminating host--guest cocrystallization between pyrogallol[4]arenes
 and the ionic liquid 1-ethyl-3-methylimidazolium ethylsulfate
;
_journal_issue 27
_journal_name_full CrystEngComm
_journal_page_first 6010
_journal_paper_doi 10.1039/C4CE00359D
_journal_volume 16
_journal_year 2014
_chemical_formula_moiety 'C36 H40 O12, C2 H5 O4 S, C6 H11 N2, C2 H3 N, H2 O'
_chemical_formula_sum 'C46 H61 N3 O17 S'
_chemical_formula_weight 960.04
_chemical_name_common C2emimMeCN
_space_group_IT_number 2
_space_group_name_Hall '-P 1'
_space_group_name_H-M_alt 'P -1'
_symmetry_cell_setting triclinic
_symmetry_space_group_name_H-M 'P -1'
_atom_sites_solution_hydrogens geom
_atom_sites_solution_primary direct
_atom_sites_solution_secondary difmap
_audit_creation_method SHELXL-97
_cell_angle_alpha 92.816(2)
_cell_angle_beta 93.863(2)
_cell_angle_gamma 96.287(2)
_cell_formula_units_Z 2
_cell_length_a 10.0590(19)
_cell_length_b 14.556(3)
_cell_length_c 15.558(3)
_cell_measurement_reflns_used 7384
_cell_measurement_temperature 173(2)
_cell_measurement_theta_max 27.14
_cell_measurement_theta_min 2.35
_cell_volume 2255.5(8)
_computing_cell_refinement 'APEX2 (Bruker AXS, 2008)'
_computing_data_collection 'APEX2 (Bruker AXS, 2008)'
_computing_data_reduction 'APEX2 (Bruker AXS, 2008)'
_computing_molecular_graphics 'X-Seed (Atwood & Barbour, 2003; Barbour, 2001)'
_computing_publication_material 'X-Seed (Atwood & Barbour, 2003; Barbour, 2001)'
_computing_structure_refinement 'SHELXL-97 (Sheldrick, 1997)'
_computing_structure_solution 'SHELXS-97 (Sheldrick, 1997)'
_diffrn_ambient_temperature 173(2)
_diffrn_measured_fraction_theta_full 0.978
_diffrn_measured_fraction_theta_max 0.978
_diffrn_measurement_device_type 'Bruker APEXII CCD area detector'
_diffrn_measurement_method 'omega scans'
_diffrn_radiation_monochromator graphite
_diffrn_radiation_source 'fine-focus sealed tube'
_diffrn_radiation_type MoK\a
_diffrn_radiation_wavelength 0.71073
_diffrn_reflns_av_R_equivalents 0.0283
_diffrn_reflns_av_sigmaI/netI 0.0411
_diffrn_reflns_limit_h_max 13
_diffrn_reflns_limit_h_min -13
_diffrn_reflns_limit_k_max 18
_diffrn_reflns_limit_k_min -18
_diffrn_reflns_limit_l_max 19
_diffrn_reflns_limit_l_min -20
_diffrn_reflns_number 26045
_diffrn_reflns_theta_full 27.54
_diffrn_reflns_theta_max 27.54
_diffrn_reflns_theta_min 1.87
_exptl_absorpt_coefficient_mu 0.152
_exptl_absorpt_correction_T_max 0.9850
_exptl_absorpt_correction_T_min 0.9418
_exptl_absorpt_correction_type multi-scan
_exptl_absorpt_process_details Bruker-SADABS
_exptl_crystal_colour colorless
_exptl_crystal_density_diffrn 1.414
_exptl_crystal_density_method 'not measured'
_exptl_crystal_description block
_exptl_crystal_F_000 1020
_exptl_crystal_size_max 0.40
_exptl_crystal_size_mid 0.25
_exptl_crystal_size_min 0.10
_refine_diff_density_max 0.612
_refine_diff_density_min -0.378
_refine_diff_density_rms 0.058
_refine_ls_extinction_method none
_refine_ls_goodness_of_fit_ref 1.013
_refine_ls_hydrogen_treatment noref
_refine_ls_matrix_type full
_refine_ls_number_parameters 652
_refine_ls_number_reflns 10156
_refine_ls_number_restraints 6
_refine_ls_restrained_S_all 1.013
_refine_ls_R_factor_all 0.0840
_refine_ls_R_factor_gt 0.0499
_refine_ls_shift/su_max 0.000
_refine_ls_shift/su_mean 0.000
_refine_ls_structure_factor_coef Fsqd
_refine_ls_weighting_details 'calc w=1/[\s^2^(Fo^2^)+(0.0647P)^2^+1.9013P] where P=(Fo^2^+2Fc^2^)/3'
_refine_ls_weighting_scheme calc
_refine_ls_wR_factor_gt 0.1268
_refine_ls_wR_factor_ref 0.1502
_reflns_number_gt 6839
_reflns_number_total 10156
_reflns_threshold_expression >2sigma(I)
_cod_data_source_file c4ce00359d1.cif
_cod_data_source_block C:\xtals\Completed\C2emimMeCN\C2EMIMCN.CIF
_cod_original_cell_volume 2255.5(7)
_cod_original_sg_symbol_H-M P-1
_cod_database_code 7235407

loop_
_symmetry_equiv_pos_as_xyz
'x, y, z'
'-x, -y, -z'

loop_
_atom_site_label
_atom_site_type_symbol
_atom_site_fract_x
_atom_site_fract_y
_atom_site_fract_z
_atom_site_U_iso_or_equiv
_atom_site_adp_type
_atom_site_occupancy
_atom_site_symmetry_multiplicity
_atom_site_calc_flag
_atom_site_refinement_flags
_atom_site_disorder_assembly
_atom_site_disorder_group
S1 S 0.97788(6) 0.13532(4) 0.30593(4) 0.02942(15) Uani 1 1 d . A .
O1 O 0.70306(17) 0.29002(12) 0.41109(10) 0.0333(4) Uani 1 1 d . . .
H1 H 0.7753 0.2715 0.4294 0.040 Uiso 1 1 calc R . .
N1 N 0.7086(2) 0.05011(14) 0.73348(13) 0.0314(4) Uani 1 1 d . . .
C1 C 0.5905(3) 0.35605(15) 0.62325(15) 0.0312(5) Uani 1 1 d . . .
H13 H 0.6251 0.3847 0.6775 0.037 Uiso 1 1 calc R . .
O2 O 0.43386(18) 0.22334(13) 0.39254(11) 0.0378(4) Uani 1 1 d . . .
H2 H 0.4933 0.2177 0.3578 0.045 Uiso 1 1 calc R . .
N2 N 0.6859(2) 0.03893(14) 0.59460(13) 0.0341(5) Uani 1 1 d . . .
C2 C 0.6778(3) 0.34933(15) 0.55789(15) 0.0294(5) Uani 1 1 d . . .
O3 O 0.27289(17) 0.24228(12) 0.52264(10) 0.0335(4) Uani 1 1 d . . .
H3 H 0.2536 0.2241 0.4708 0.040 Uiso 1 1 calc R . .
N3 N 0.7129(4) 0.5155(3) 0.8260(2) 0.0718(9) Uani 1 1 d . . .
C3 C 0.6257(3) 0.30431(15) 0.47912(14) 0.0288(5) Uani 1 1 d . . .
O4 O 0.28796(17) 0.12826(11) 0.66579(10) 0.0301(4) Uani 1 1 d . . .
H4 H 0.2761 0.1694 0.6309 0.036 Uiso 1 1 calc R . .
C4 C 0.4905(3) 0.27009(16) 0.46702(14) 0.0298(5) Uani 1 1 d . . .
O5 O 0.32063(17) 0.01553(11) 0.79615(11) 0.0330(4) Uani 1 1 d . . .
H5 H 0.2621 0.0071 0.7545 0.040 Uiso 1 1 calc R . .
C5 C 0.4060(2) 0.27970(15) 0.53321(15) 0.0289(5) Uani 1 1 d . . .
O6 O 0.44626(18) 0.07318(11) 0.94487(10) 0.0333(4) Uani 1 1 d . . .
H6 H 0.4988 0.0952 0.9869 0.040 Uiso 1 1 calc R . .
C6 C 0.4545(2) 0.32258(15) 0.61272(15) 0.0289(5) Uani 1 1 d . . .
O7 O 0.65653(17) 0.11954(11) 1.08140(10) 0.0315(4) Uani 1 1 d . . .
H7 H 0.6812 0.0690 1.0962 0.038 Uiso 1 1 calc R . .
C7 C 0.3633(3) 0.33037(16) 0.68691(15) 0.0316(5) Uani 1 1 d . . .
H16 H 0.2691 0.3118 0.6624 0.038 Uiso 1 1 calc R . .
O8 O 0.90646(18) 0.05397(11) 1.06642(10) 0.0322(4) Uani 1 1 d . . .
H8 H 0.9333 0.0703 1.1178 0.039 Uiso 1 1 calc R . .
C8 C 0.4636(2) 0.29152(16) 0.83465(15) 0.0287(5) Uani 1 1 d . . .
H17 H 0.4970 0.3551 0.8442 0.034 Uiso 1 1 calc R . .
O9 O 1.08535(17) 0.13983(12) 0.95863(11) 0.0335(4) Uani 1 1 d . . .
H9 H 1.0787 0.0828 0.9662 0.040 Uiso 1 1 calc R . .
C9 C 0.3931(2) 0.26290(16) 0.75609(14) 0.0280(5) Uani 1 1 d . . .
O10 O 1.05641(17) 0.11779(11) 0.77358(10) 0.0299(4) Uani 1 1 d . . .
H10 H 1.0735 0.1347 0.8259 0.036 Uiso 1 1 calc R . .
C10 C 0.3492(2) 0.16872(16) 0.74201(14) 0.0257(5) Uani 1 1 d . . .
O11 O 1.00748(18) 0.09062(12) 0.59870(10) 0.0340(4) Uani 1 1 d . . .
H11 H 1.0522 0.0600 0.6320 0.041 Uiso 1 1 calc R . .
C11 C 0.3667(2) 0.10800(16) 0.80721(14) 0.0266(5) Uani 1 1 d . . .
O12 O 0.90668(19) 0.22003(13) 0.50370(10) 0.0369(4) Uani 1 1 d . . .
H12 H 0.9511 0.1778 0.4870 0.044 Uiso 1 1 calc R . .
C12 C 0.4353(2) 0.13921(16) 0.88556(14) 0.0263(5) Uani 1 1 d . . .
O13 O 0.8936(2) 0.22016(13) 0.29634(14) 0.0470(5) Uani 1 1 d . . .
C13 C 0.4877(2) 0.23222(15) 0.89994(14) 0.0264(5) Uani 1 1 d . . .
O14 O 0.87667(19) 0.06452(12) 0.32858(12) 0.0411(4) Uani 1 1 d . . .
C14 C 0.5694(2) 0.26558(16) 0.98424(14) 0.0286(5) Uani 1 1 d . . .
H14 H 0.5249 0.2329 1.0315 0.034 Uiso 1 1 calc R . .
O15 O 1.08189(19) 0.16080(14) 0.37385(12) 0.0468(5) Uani 1 1 d . . .
C15 C 0.8039(2) 0.27604(15) 0.92974(14) 0.0276(5) Uani 1 1 d . . .
H15 H 0.7801 0.3262 0.8974 0.033 Uiso 1 1 calc R . .
O16 O 1.03049(19) 0.11713(13) 0.22343(11) 0.0422(4) Uani 1 1 d . . .
C16 C 0.7104(2) 0.23484(15) 0.98243(14) 0.0267(5) Uani 1 1 d . . .
C17 C 0.7482(2) 0.16149(15) 1.02977(14) 0.0267(5) Uani 1 1 d . . .
C18 C 0.8736(2) 0.13057(15) 1.02355(14) 0.0271(5) Uani 1 1 d . . .
C19 C 0.9633(2) 0.17227(16) 0.96853(14) 0.0271(5) Uani 1 1 d . . .
C20 C 0.9308(2) 0.24731(15) 0.92211(14) 0.0264(5) Uani 1 1 d . . .
C21 C 1.0296(2) 0.29620(16) 0.86414(14) 0.0290(5) Uani 1 1 d . . .
H21 H 1.1168 0.2703 0.8757 0.035 Uiso 1 1 calc R . .
C22 C 0.9301(2) 0.33702(16) 0.71715(15) 0.0291(5) Uani 1 1 d . . .
H22 H 0.9109 0.3938 0.7436 0.035 Uiso 1 1 calc R . .
C23 C 0.9880(2) 0.27411(15) 0.76867(14) 0.0265(5) Uani 1 1 d . . .
C24 C 1.0106(2) 0.18915(15) 0.72984(14) 0.0257(5) Uani 1 1 d . . .
C25 C 0.9857(2) 0.17210(16) 0.64090(14) 0.0271(5) Uani 1 1 d . . .
C26 C 0.9328(2) 0.23809(16) 0.59142(14) 0.0286(5) Uani 1 1 d . . .
C27 C 0.8992(2) 0.32048(15) 0.62896(14) 0.0276(5) Uani 1 1 d . . .
C28 C 0.8273(3) 0.38638(16) 0.57384(15) 0.0320(5) Uani 1 1 d . . .
H28 H 0.8668 0.3862 0.5165 0.038 Uiso 1 1 calc R . .
C29 C 0.3694(3) 0.42994(17) 0.72558(17) 0.0412(6) Uani 1 1 d . . .
H29A H 0.3152 0.4298 0.7764 0.049 Uiso 1 1 calc R . .
H29B H 0.4634 0.4519 0.7460 0.049 Uiso 1 1 calc R . .
C30 C 0.3194(4) 0.4976(2) 0.6634(2) 0.0687(11) Uani 1 1 d . . .
H30A H 0.3739 0.4996 0.6135 0.103 Uiso 1 1 calc R . .
H30B H 0.3263 0.5593 0.6925 0.103 Uiso 1 1 calc R . .
H30C H 0.2255 0.4775 0.6440 0.103 Uiso 1 1 calc R . .
C31 C 0.5699(3) 0.36957(18) 1.00515(17) 0.0405(6) Uani 1 1 d . . .
H31A H 0.6172 0.4040 0.9608 0.049 Uiso 1 1 calc R . .
H31B H 0.4762 0.3847 1.0020 0.049 Uiso 1 1 calc R . .
C32 C 0.6358(4) 0.4015(2) 1.0927(2) 0.0568(8) Uani 1 1 d . . .
H32A H 0.5958 0.3633 1.1365 0.085 Uiso 1 1 calc R . .
H32B H 0.6227 0.4664 1.1053 0.085 Uiso 1 1 calc R . .
H32C H 0.7320 0.3956 1.0935 0.085 Uiso 1 1 calc R . .
C33 C 1.0558(3) 0.39982(17) 0.88921(16) 0.0368(6) Uani 1 1 d . . .
H33A H 1.1131 0.4305 0.8473 0.044 Uiso 1 1 calc R . .
H33B H 0.9696 0.4268 0.8865 0.044 Uiso 1 1 calc R . .
C34 C 1.1242(3) 0.4184(2) 0.97957(18) 0.0500(7) Uani 1 1 d . . .
H34A H 1.0640 0.3934 1.0218 0.075 Uiso 1 1 calc R . .
H34B H 1.1458 0.4853 0.9916 0.075 Uiso 1 1 calc R . .
H34C H 1.2070 0.3885 0.9835 0.075 Uiso 1 1 calc R . .
C35 C 0.8485(3) 0.48651(18) 0.61248(19) 0.0473(7) Uani 1 1 d . . .
H35A H 0.8057 0.4890 0.6679 0.057 Uiso 1 1 calc R . .
H35B H 0.9458 0.5049 0.6250 0.057 Uiso 1 1 calc R . .
C36 C 0.7925(5) 0.5553(2) 0.5548(3) 0.0810(14) Uani 1 1 d . . .
H36A H 0.8347 0.5537 0.4998 0.121 Uiso 1 1 calc R . .
H36B H 0.8111 0.6175 0.5829 0.121 Uiso 1 1 calc R . .
H36C H 0.6954 0.5393 0.5441 0.121 Uiso 1 1 calc R . .
C37 C 0.7257(3) -0.00232(17) 0.66416(16) 0.0339(5) Uani 1 1 d . . .
H37 H 0.7608 -0.0603 0.6643 0.041 Uiso 1 1 calc R . .
C38 C 0.6412(3) 0.12114(17) 0.62086(18) 0.0364(6) Uani 1 1 d . . .
H38 H 0.6064 0.1648 0.5845 0.044 Uiso 1 1 calc R . .
C39 C 0.6560(2) 0.12807(16) 0.70764(17) 0.0335(5) Uani 1 1 d . . .
H39 H 0.6342 0.1777 0.7441 0.040 Uiso 1 1 calc R . .
C40 C 0.7454(3) 0.03011(19) 0.82359(16) 0.0406(6) Uani 1 1 d . . .
H40A H 0.7248 0.0817 0.8625 0.049 Uiso 1 1 calc R . .
H40B H 0.8431 0.0264 0.8307 0.049 Uiso 1 1 calc R . .
C41 C 0.6733(3) -0.0574(2) 0.8489(2) 0.0548(8) Uani 1 1 d . . .
H41A H 0.5766 -0.0529 0.8448 0.082 Uiso 1 1 calc R . .
H41B H 0.7029 -0.0686 0.9084 0.082 Uiso 1 1 calc R . .
H41C H 0.6928 -0.1087 0.8102 0.082 Uiso 1 1 calc R . .
C42 C 0.6961(3) 0.0048(2) 0.50527(18) 0.0513(7) Uani 1 1 d . . .
H42A H 0.7898 -0.0027 0.4962 0.077 Uiso 1 1 calc R . .
H42B H 0.6642 0.0494 0.4657 0.077 Uiso 1 1 calc R . .
H42C H 0.6411 -0.0549 0.4942 0.077 Uiso 1 1 calc R . .
C43 C 0.9622(4) 0.3089(2) 0.2826(3) 0.0738(11) Uani 0.70 1 d P A 1
H43A H 1.0570 0.3112 0.3049 0.089 Uiso 0.70 1 calc PR A 1
H43B H 0.9211 0.3572 0.3152 0.089 Uiso 0.70 1 calc PR A 1
C45 C 0.6991(8) 0.5925(6) 0.8172(6) 0.062(2) Uani 0.80 1 d P B 1
O1W O 0.5917(3) 0.2088(3) 0.25228(18) 0.0702(9) Uani 0.80 1 d P C 1
O1W' O 0.5882(13) 0.1376(10) 0.2963(9) 0.073(3) Uiso 0.20 1 d P D 2
C44 C 0.9568(7) 0.3286(4) 0.1911(4) 0.0752(18) Uani 0.70 1 d P A 1
H44A H 1.0114 0.2879 0.1603 0.113 Uiso 0.70 1 calc PR A 1
H44B H 0.9917 0.3933 0.1852 0.113 Uiso 0.70 1 calc PR A 1
H44C H 0.8637 0.3177 0.1667 0.113 Uiso 0.70 1 calc PR A 1
C44A C 0.905(2) 0.3594(16) 0.2213(14) 0.110(8) Uiso 0.30 1 d P A 2
H44D H 0.9137 0.3309 0.1639 0.166 Uiso 0.30 1 calc PR A 2
H44E H 0.9504 0.4227 0.2255 0.166 Uiso 0.30 1 calc PR A 2
H44F H 0.8098 0.3608 0.2306 0.166 Uiso 0.30 1 calc PR A 2
C46 C 0.6901(7) 0.6915(5) 0.8150(6) 0.122(3) Uani 0.80 1 d P B 1
H46A H 0.6949 0.7188 0.8741 0.184 Uiso 0.80 1 calc PR B 1
H46B H 0.6049 0.7018 0.7848 0.184 Uiso 0.80 1 calc PR B 1
H46C H 0.7646 0.7205 0.7847 0.184 Uiso 0.80 1 calc PR B 1
C46A C 0.655(3) 0.6454(17) 0.7409(18) 0.091(7) Uani 0.20 1 d PU B 2
H46D H 0.6433 0.6210 0.6807 0.137 Uiso 0.20 1 calc PR B 2
H46E H 0.7160 0.7029 0.7454 0.137 Uiso 0.20 1 calc PR B 2
H46F H 0.5676 0.6579 0.7605 0.137 Uiso 0.20 1 calc PR B 2
C43A C 0.9622(4) 0.3089(2) 0.2826(3) 0.0738(11) Uani 0.30 1 d P A 2
H43C H 0.9716 0.3461 0.3381 0.089 Uiso 0.30 1 calc PR A 2
H43D H 1.0537 0.2999 0.2666 0.089 Uiso 0.30 1 calc PR A 2
C45A C 0.716(5) 0.570(3) 0.800(3) 0.11(2) Uani 0.20 1 d P B 2

loop_
_atom_site_aniso_label
_atom_site_aniso_U_11
_atom_site_aniso_U_22
_atom_site_aniso_U_33
_atom_site_aniso_U_23
_atom_site_aniso_U_13
_atom_site_aniso_U_12
S1 0.0343(3) 0.0293(3) 0.0244(3) -0.0014(2) -0.0018(2) 0.0062(2)
O1 0.0384(10) 0.0375(9) 0.0247(8) 0.0026(7) 0.0005(7) 0.0086(8)
N1 0.0341(11) 0.0298(10) 0.0294(11) -0.0025(8) -0.0011(9) 0.0044(9)
C1 0.0495(15) 0.0210(11) 0.0231(11) 0.0020(9) -0.0023(10) 0.0068(10)
O2 0.0405(10) 0.0470(11) 0.0244(9) -0.0053(8) 0.0004(7) 0.0031(8)
N2 0.0378(12) 0.0340(11) 0.0304(11) -0.0005(9) 0.0012(9) 0.0056(9)
C2 0.0423(14) 0.0209(11) 0.0251(12) 0.0045(9) -0.0019(10) 0.0058(10)
O3 0.0395(10) 0.0354(9) 0.0253(9) 0.0026(7) -0.0018(7) 0.0052(7)
N3 0.087(2) 0.066(2) 0.0567(19) -0.0089(16) -0.0060(16) -0.0014(19)
C3 0.0421(14) 0.0246(11) 0.0213(11) 0.0054(9) 0.0026(10) 0.0084(10)
O4 0.0383(9) 0.0307(9) 0.0204(8) 0.0032(6) -0.0017(7) 0.0006(7)
C4 0.0423(14) 0.0251(11) 0.0225(11) 0.0030(9) -0.0021(10) 0.0082(10)
O5 0.0404(10) 0.0281(8) 0.0275(9) 0.0049(7) -0.0070(7) -0.0048(7)
C5 0.0372(13) 0.0220(11) 0.0285(12) 0.0061(9) 0.0002(10) 0.0075(10)
O6 0.0445(10) 0.0297(9) 0.0233(8) 0.0066(7) -0.0063(7) -0.0034(7)
C6 0.0423(14) 0.0213(11) 0.0245(11) 0.0049(9) 0.0009(10) 0.0095(10)
O7 0.0376(9) 0.0284(9) 0.0289(9) 0.0077(7) 0.0060(7) 0.0012(7)
C7 0.0418(14) 0.0286(12) 0.0264(12) 0.0028(9) 0.0022(10) 0.0118(10)
O8 0.0464(10) 0.0280(8) 0.0224(8) 0.0055(7) 0.0008(7) 0.0042(7)
C8 0.0371(13) 0.0236(11) 0.0261(12) -0.0006(9) 0.0034(10) 0.0062(10)
O9 0.0370(10) 0.0317(9) 0.0325(9) 0.0071(7) 0.0029(7) 0.0039(7)
C9 0.0337(12) 0.0277(12) 0.0240(11) 0.0015(9) 0.0058(9) 0.0068(10)
O10 0.0369(9) 0.0316(9) 0.0220(8) 0.0033(7) 0.0005(7) 0.0079(7)
C10 0.0262(11) 0.0291(12) 0.0222(11) 0.0006(9) 0.0019(9) 0.0051(9)
O11 0.0416(10) 0.0347(9) 0.0265(9) -0.0021(7) -0.0031(7) 0.0135(8)
C11 0.0271(11) 0.0272(11) 0.0249(11) 0.0025(9) 0.0027(9) 0.0002(9)
O12 0.0465(11) 0.0440(11) 0.0213(8) -0.0032(7) -0.0032(7) 0.0162(8)
C12 0.0299(12) 0.0273(11) 0.0224(11) 0.0052(9) 0.0029(9) 0.0035(9)
O13 0.0486(12) 0.0344(10) 0.0609(13) 0.0099(9) 0.0065(10) 0.0129(9)
C13 0.0308(12) 0.0269(11) 0.0223(11) 0.0007(9) 0.0035(9) 0.0054(9)
O14 0.0479(11) 0.0381(10) 0.0363(10) 0.0040(8) 0.0039(8) -0.0006(8)
C14 0.0380(13) 0.0263(11) 0.0213(11) -0.0010(9) 0.0044(10) 0.0022(10)
O15 0.0427(11) 0.0507(12) 0.0440(11) -0.0175(9) -0.0128(9) 0.0109(9)
C15 0.0375(13) 0.0243(11) 0.0193(11) 0.0005(9) -0.0021(9) -0.0014(9)
O16 0.0472(11) 0.0508(11) 0.0292(9) -0.0012(8) 0.0061(8) 0.0076(9)
C16 0.0357(13) 0.0243(11) 0.0179(10) -0.0041(8) -0.0017(9) -0.0011(9)
C17 0.0330(12) 0.0265(11) 0.0186(10) -0.0016(9) 0.0009(9) -0.0030(9)
C18 0.0379(13) 0.0226(11) 0.0193(11) 0.0008(8) -0.0011(9) -0.0009(9)
C19 0.0312(12) 0.0287(12) 0.0200(11) -0.0027(9) -0.0014(9) 0.0003(9)
C20 0.0333(12) 0.0254(11) 0.0184(10) -0.0015(9) 0.0007(9) -0.0048(9)
C21 0.0341(13) 0.0291(12) 0.0218(11) 0.0017(9) -0.0001(9) -0.0039(10)
C22 0.0372(13) 0.0225(11) 0.0265(12) 0.0006(9) 0.0028(10) -0.0015(9)
C23 0.0287(12) 0.0270(11) 0.0223(11) 0.0031(9) 0.0014(9) -0.0038(9)
C24 0.0251(11) 0.0278(11) 0.0238(11) 0.0044(9) 0.0021(9) 0.0005(9)
C25 0.0263(11) 0.0293(12) 0.0252(11) -0.0012(9) 0.0018(9) 0.0023(9)
C26 0.0292(12) 0.0346(12) 0.0208(11) -0.0004(9) -0.0003(9) 0.0011(10)
C27 0.0320(12) 0.0256(11) 0.0243(11) 0.0043(9) 0.0017(9) -0.0020(9)
C28 0.0434(14) 0.0261(12) 0.0256(12) 0.0047(9) -0.0016(10) 0.0004(10)
C29 0.0608(18) 0.0312(13) 0.0339(14) 0.0019(11) 0.0035(12) 0.0159(12)
C30 0.118(3) 0.0395(17) 0.054(2) 0.0036(15) -0.006(2) 0.0367(19)
C31 0.0523(17) 0.0341(14) 0.0343(14) -0.0048(11) 0.0063(12) 0.0031(12)
C32 0.071(2) 0.0506(18) 0.0452(18) -0.0126(14) -0.0008(15) -0.0005(16)
C33 0.0442(15) 0.0332(13) 0.0302(13) -0.0007(10) 0.0032(11) -0.0077(11)
C34 0.0588(19) 0.0483(17) 0.0365(15) -0.0040(13) -0.0050(13) -0.0139(14)
C35 0.069(2) 0.0283(13) 0.0417(16) 0.0051(12) -0.0108(14) -0.0006(13)
C36 0.129(4) 0.0316(16) 0.075(3) 0.0083(16) -0.046(2) 0.0053(19)
C37 0.0403(14) 0.0301(12) 0.0318(13) -0.0039(10) -0.0015(11) 0.0109(11)
C38 0.0380(14) 0.0293(13) 0.0433(15) 0.0066(11) 0.0045(11) 0.0066(11)
C39 0.0320(13) 0.0261(12) 0.0429(15) -0.0015(10) 0.0073(11) 0.0044(10)
C40 0.0456(16) 0.0463(16) 0.0288(13) -0.0017(11) -0.0021(11) 0.0054(12)
C41 0.0547(19) 0.066(2) 0.0432(17) 0.0102(15) 0.0060(14) -0.0017(16)
C42 0.064(2) 0.0578(19) 0.0314(15) -0.0048(13) 0.0029(13) 0.0078(15)
C43 0.078(3) 0.0441(19) 0.099(3) 0.0056(19) 0.016(2) -0.0013(18)
C45 0.050(3) 0.073(7) 0.067(3) 0.021(3) 0.010(2) 0.015(3)
O1W 0.0429(15) 0.120(3) 0.0433(16) -0.0317(17) -0.0010(12) 0.0076(16)
C44 0.084(4) 0.064(4) 0.071(4) 0.033(3) -0.014(3) -0.023(3)
C46 0.094(5) 0.095(5) 0.198(9) 0.071(5) 0.065(6) 0.039(4)
C46A 0.095(16) 0.074(14) 0.111(19) 0.026(13) 0.017(15) 0.024(13)
C43A 0.078(3) 0.0441(19) 0.099(3) 0.0056(19) 0.016(2) -0.0013(18)
C45A 0.16(4) 0.025(13) 0.16(4) 0.044(19) 0.05(3) 0.012(15)

loop_
_atom_type_symbol
_atom_type_description
_atom_type_scat_dispersion_real
_atom_type_scat_dispersion_imag
_atom_type_scat_source
C C 0.0033 0.0016 'International Tables Vol C Tables 4.2.6.8 and 6.1.1.4'
H H 0.0000 0.0000 'International Tables Vol C Tables 4.2.6.8 and 6.1.1.4'
N N 0.0061 0.0033 'International Tables Vol C Tables 4.2.6.8 and 6.1.1.4'
O O 0.0106 0.0060 'International Tables Vol C Tables 4.2.6.8 and 6.1.1.4'
S S 0.1246 0.1234 'International Tables Vol C Tables 4.2.6.8 and 6.1.1.4'

loop_
_geom_angle_atom_site_label_1
_geom_angle_atom_site_label_2
_geom_angle_atom_site_label_3
_geom_angle
O15 S1 O14 113.28(12)
O15 S1 O16 112.67(12)
O14 S1 O16 114.08(11)
O15 S1 O13 107.48(11)
O14 S1 O13 101.11(11)
O16 S1 O13 107.13(11)
C3 O1 H1 109.5
C37 N1 C39 108.6(2)
C37 N1 C40 125.8(2)
C39 N1 C40 125.6(2)
C2 C1 C6 123.1(2)
C2 C1 H13 118.4
C6 C1 H13 118.4
C4 O2 H2 109.5
C37 N2 C38 108.2(2)
C37 N2 C42 125.3(2)
C38 N2 C42 126.4(2)
C1 C2 C3 117.6(2)
C1 C2 C28 120.7(2)
C3 C2 C28 121.7(2)
C5 O3 H3 109.5
C45A N3 C45 22(3)
O1 C3 C4 116.6(2)
O1 C3 C2 123.0(2)
C4 C3 C2 120.4(2)
C10 O4 H4 109.5
O2 C4 C5 116.2(2)
O2 C4 C3 123.4(2)
C5 C4 C3 120.3(2)
C11 O5 H5 109.5
O3 C5 C6 118.6(2)
O3 C5 C4 120.4(2)
C6 C5 C4 120.9(2)
C12 O6 H6 109.5
C5 C6 C1 117.6(2)
C5 C6 C7 121.3(2)
C1 C6 C7 121.1(2)
C17 O7 H7 109.5
C9 C7 C6 111.21(19)
C9 C7 C29 111.6(2)
C6 C7 C29 112.4(2)
C9 C7 H16 107.1
C6 C7 H16 107.1
C29 C7 H16 107.1
C18 O8 H8 109.5
C13 C8 C9 123.6(2)
C13 C8 H17 118.2
C9 C8 H17 118.2
C19 O9 H9 109.5
C8 C9 C10 117.3(2)
C8 C9 C7 122.5(2)
C10 C9 C7 120.2(2)
C24 O10 H10 109.5
O4 C10 C11 114.90(19)
O4 C10 C9 124.6(2)
C11 C10 C9 120.5(2)
C25 O11 H11 109.5
O5 C11 C12 117.65(19)
O5 C11 C10 121.8(2)
C12 C11 C10 120.5(2)
C26 O12 H12 109.5
O6 C12 C11 115.34(19)
O6 C12 C13 124.3(2)
C11 C12 C13 120.4(2)
C43 O13 S1 118.8(2)
C8 C13 C12 117.4(2)
C8 C13 C14 122.2(2)
C12 C13 C14 120.4(2)
C13 C14 C31 112.7(2)
C13 C14 C16 109.47(18)
C31 C14 C16 113.5(2)
C13 C14 H14 106.9
C31 C14 H14 106.9
C16 C14 H14 106.9
C16 C15 C20 123.4(2)
C16 C15 H15 118.3
C20 C15 H15 118.3
C15 C16 C17 117.2(2)
C15 C16 C14 121.1(2)
C17 C16 C14 121.7(2)
O7 C17 C18 121.0(2)
O7 C17 C16 117.9(2)
C18 C17 C16 121.1(2)
O8 C18 C17 120.5(2)
O8 C18 C19 119.4(2)
C17 C18 C19 119.9(2)
O9 C19 C20 118.7(2)
O9 C19 C18 120.7(2)
C20 C19 C18 120.6(2)
C19 C20 C15 117.7(2)
C19 C20 C21 121.4(2)
C15 C20 C21 120.9(2)
C23 C21 C33 113.85(19)
C23 C21 C20 112.00(18)
C33 C21 C20 111.11(19)
C23 C21 H21 106.4
C33 C21 H21 106.4
C20 C21 H21 106.4
C27 C22 C23 123.1(2)
C27 C22 H22 118.5
C23 C22 H22 118.5
C22 C23 C24 118.0(2)
C22 C23 C21 122.3(2)
C24 C23 C21 119.7(2)
O10 C24 C25 115.5(2)
O10 C24 C23 124.4(2)
C25 C24 C23 120.1(2)
O11 C25 C26 117.1(2)
O11 C25 C24 123.0(2)
C26 C25 C24 119.9(2)
O12 C26 C25 119.5(2)
O12 C26 C27 119.0(2)
C25 C26 C27 121.4(2)
C22 C27 C26 117.2(2)
C22 C27 C28 123.0(2)
C26 C27 C28 119.8(2)
C27 C28 C35 112.5(2)
C27 C28 C2 109.61(18)
C35 C28 C2 112.5(2)
C27 C28 H28 107.3
C35 C28 H28 107.3
C2 C28 H28 107.3
C30 C29 C7 114.1(2)
C30 C29 H29A 108.7
C7 C29 H29A 108.7
C30 C29 H29B 108.7
C7 C29 H29B 108.7
H29A C29 H29B 107.6
C29 C30 H30A 109.5
C29 C30 H30B 109.5
H30A C30 H30B 109.5
C29 C30 H30C 109.5
H30A C30 H30C 109.5
H30B C30 H30C 109.5
C32 C31 C14 113.4(2)
C32 C31 H31A 108.9
C14 C31 H31A 108.9
C32 C31 H31B 108.9
C14 C31 H31B 108.9
H31A C31 H31B 107.7
C31 C32 H32A 109.5
C31 C32 H32B 109.5
H32A C32 H32B 109.5
C31 C32 H32C 109.5
H32A C32 H32C 109.5
H32B C32 H32C 109.5
C34 C33 C21 111.8(2)
C34 C33 H33A 109.3
C21 C33 H33A 109.3
C34 C33 H33B 109.3
C21 C33 H33B 109.3
H33A C33 H33B 107.9
C33 C34 H34A 109.5
C33 C34 H34B 109.5
H34A C34 H34B 109.5
C33 C34 H34C 109.5
H34A C34 H34C 109.5
H34B C34 H34C 109.5
C36 C35 C28 113.9(2)
C36 C35 H35A 108.8
C28 C35 H35A 108.8
C36 C35 H35B 108.8
C28 C35 H35B 108.8
H35A C35 H35B 107.7
C35 C36 H36A 109.5
C35 C36 H36B 109.5
H36A C36 H36B 109.5
C35 C36 H36C 109.5
H36A C36 H36C 109.5
H36B C36 H36C 109.5
N1 C37 N2 109.0(2)
N1 C37 H37 125.5
N2 C37 H37 125.5
C39 C38 N2 107.1(2)
C39 C38 H38 126.4
N2 C38 H38 126.4
C38 C39 N1 107.1(2)
C38 C39 H39 126.5
N1 C39 H39 126.5
N1 C40 C41 112.5(2)
N1 C40 H40A 109.1
C41 C40 H40A 109.1
N1 C40 H40B 109.1
C41 C40 H40B 109.1
H40A C40 H40B 107.8
C40 C41 H41A 109.5
C40 C41 H41B 109.5
H41A C41 H41B 109.5
C40 C41 H41C 109.5
H41A C41 H41C 109.5
H41B C41 H41C 109.5
N2 C42 H42A 109.5
N2 C42 H42B 109.5
H42A C42 H42B 109.5
N2 C42 H42C 109.5
H42A C42 H42C 109.5
H42B C42 H42C 109.5
O13 C43 C44 112.0(4)
O13 C43 H43A 109.2
C44 C43 H43A 109.2
O13 C43 H43B 109.2
C44 C43 H43B 109.2
H43A C43 H43B 107.9
N3 C45 C46 173.8(9)
H44D C44A H44E 109.5
H44D C44A H44F 109.5
H44E C44A H44F 109.5
C45A C46A H46D 109.5
C45A C46A H46E 109.5
H46D C46A H46E 109.5
C45A C46A H46F 109.5
H46D C46A H46F 109.5
H46E C46A H46F 109.5
N3 C45A C46A 154(5)

loop_
_geom_bond_atom_site_label_1
_geom_bond_atom_site_label_2
_geom_bond_distance
S1 O15 1.4410(18)
S1 O14 1.4411(19)
S1 O16 1.4443(18)
S1 O13 1.5801(19)
O1 C3 1.376(3)
O1 H1 0.8400
N1 C37 1.322(3)
N1 C39 1.370(3)
N1 C40 1.477(3)
C1 C2 1.394(3)
C1 C6 1.397(4)
C1 H13 0.9500
O2 C4 1.371(3)
O2 H2 0.8400
N2 C37 1.323(3)
N2 C38 1.377(3)
N2 C42 1.467(3)
C2 C3 1.402(3)
C2 C28 1.540(3)
O3 C5 1.385(3)
O3 H3 0.8400
N3 C45A 0.91(4)
N3 C45 1.159(9)
C3 C4 1.393(3)
O4 C10 1.373(3)
O4 H4 0.8400
C4 C5 1.391(3)
O5 C11 1.374(3)
O5 H5 0.8400
C5 C6 1.391(3)
O6 C12 1.373(3)
O6 H6 0.8400
C6 C7 1.529(3)
O7 C17 1.376(3)
O7 H7 0.8400
C7 C9 1.529(3)
C7 C29 1.535(3)
C7 H16 1.0000
O8 C18 1.386(3)
O8 H8 0.8400
C8 C13 1.391(3)
C8 C9 1.392(3)
C8 H17 0.9500
O9 C19 1.378(3)
O9 H9 0.8400
C9 C10 1.395(3)
O10 C24 1.373(3)
O10 H10 0.8400
C10 C11 1.393(3)
O11 C25 1.373(3)
O11 H11 0.8400
C11 C12 1.390(3)
O12 C26 1.379(3)
O12 H12 0.8400
C12 C13 1.400(3)
O13 C43 1.429(4)
C13 C14 1.528(3)
C14 C31 1.532(3)
C14 C16 1.535(3)
C14 H14 1.0000
C15 C16 1.395(3)
C15 C20 1.396(3)
C15 H15 0.9500
C16 C17 1.398(3)
C17 C18 1.393(3)
C18 C19 1.396(3)
C19 C20 1.395(3)
C20 C21 1.529(3)
C21 C23 1.525(3)
C21 C33 1.529(3)
C21 H21 1.0000
C22 C27 1.389(3)
C22 C23 1.395(3)
C22 H22 0.9500
C23 C24 1.398(3)
C24 C25 1.395(3)
C25 C26 1.389(3)
C26 C27 1.393(3)
C27 C28 1.526(3)
C28 C35 1.536(3)
C28 H28 1.0000
C29 C30 1.515(4)
C29 H29A 0.9900
C29 H29B 0.9900
C30 H30A 0.9800
C30 H30B 0.9800
C30 H30C 0.9800
C31 C32 1.503(4)
C31 H31A 0.9900
C31 H31B 0.9900
C32 H32A 0.9800
C32 H32B 0.9800
C32 H32C 0.9800
C33 C34 1.521(4)
C33 H33A 0.9900
C33 H33B 0.9900
C34 H34A 0.9800
C34 H34B 0.9800
C34 H34C 0.9800
C35 C36 1.506(4)
C35 H35A 0.9900
C35 H35B 0.9900
C36 H36A 0.9800
C36 H36B 0.9800
C36 H36C 0.9800
C37 H37 0.9500
C38 C39 1.346(4)
C38 H38 0.9500
C39 H39 0.9500
C40 C41 1.479(4)
C40 H40A 0.9900
C40 H40B 0.9900
C41 H41A 0.9800
C41 H41B 0.9800
C41 H41C 0.9800
C42 H42A 0.9800
C42 H42B 0.9800
C42 H42C 0.9800
C43 C44 1.463(7)
C43 H43A 0.9900
C43 H43B 0.9900
C45 C46 1.455(11)
C44 H44A 0.9800
C44 H44B 0.9800
C44 H44C 0.9800
C44A H44D 0.9800
C44A H44E 0.9800
C44A H44F 0.9800
C46 H46A 0.9800
C46 H46B 0.9800
C46 H46C 0.9800
C46A C45A 1.62(5)
C46A H46D 0.9800
C46A H46E 0.9800
C46A H46F 0.9800

loop_
_geom_torsion_atom_site_label_1
_geom_torsion_atom_site_label_2
_geom_torsion_atom_site_label_3
_geom_torsion_atom_site_label_4
_geom_torsion
C6 C1 C2 C3 -1.9(3)
C6 C1 C2 C28 -179.2(2)
C1 C2 C3 O1 -177.3(2)
C28 C2 C3 O1 0.0(3)
C1 C2 C3 C4 1.6(3)
C28 C2 C3 C4 178.9(2)
O1 C3 C4 O2 0.7(3)
C2 C3 C4 O2 -178.3(2)
O1 C3 C4 C5 178.5(2)
C2 C3 C4 C5 -0.4(3)
O2 C4 C5 O3 0.8(3)
C3 C4 C5 O3 -177.2(2)
O2 C4 C5 C6 177.3(2)
C3 C4 C5 C6 -0.6(3)
O3 C5 C6 C1 177.10(19)
C4 C5 C6 C1 0.5(3)
O3 C5 C6 C7 -1.2(3)
C4 C5 C6 C7 -177.8(2)
C2 C1 C6 C5 0.8(3)
C2 C1 C6 C7 179.1(2)
C5 C6 C7 C9 105.9(2)
C1 C6 C7 C9 -72.3(3)
C5 C6 C7 C29 -128.2(2)
C1 C6 C7 C29 53.6(3)
C13 C8 C9 C10 -2.4(3)
C13 C8 C9 C7 177.5(2)
C6 C7 C9 C8 104.4(3)
C29 C7 C9 C8 -21.9(3)
C6 C7 C9 C10 -75.7(3)
C29 C7 C9 C10 158.0(2)
C8 C9 C10 O4 -174.6(2)
C7 C9 C10 O4 5.5(3)
C8 C9 C10 C11 5.0(3)
C7 C9 C10 C11 -174.9(2)
O4 C10 C11 O5 -2.5(3)
C9 C10 C11 O5 177.8(2)
O4 C10 C11 C12 175.7(2)
C9 C10 C11 C12 -3.9(3)
O5 C11 C12 O6 -1.7(3)
C10 C11 C12 O6 180.0(2)
O5 C11 C12 C13 178.4(2)
C10 C11 C12 C13 0.0(3)
O15 S1 O13 C43 54.6(3)
O14 S1 O13 C43 173.5(2)
O16 S1 O13 C43 -66.8(3)
C9 C8 C13 C12 -1.4(4)
C9 C8 C13 C14 178.0(2)
O6 C12 C13 C8 -177.4(2)
C11 C12 C13 C8 2.5(3)
O6 C12 C13 C14 3.2(3)
C11 C12 C13 C14 -176.8(2)
C8 C13 C14 C31 23.9(3)
C12 C13 C14 C31 -156.7(2)
C8 C13 C14 C16 -103.4(2)
C12 C13 C14 C16 75.9(3)
C20 C15 C16 C17 0.4(3)
C20 C15 C16 C14 -176.4(2)
C13 C14 C16 C15 71.8(3)
C31 C14 C16 C15 -55.1(3)
C13 C14 C16 C17 -104.8(2)
C31 C14 C16 C17 128.3(2)
C15 C16 C17 O7 -179.37(19)
C14 C16 C17 O7 -2.6(3)
C15 C16 C17 C18 -0.7(3)
C14 C16 C17 C18 176.1(2)
O7 C17 C18 O8 2.9(3)
C16 C17 C18 O8 -175.74(19)
O7 C17 C18 C19 177.9(2)
C16 C17 C18 C19 -0.8(3)
O8 C18 C19 O9 -2.0(3)
C17 C18 C19 O9 -177.04(19)
O8 C18 C19 C20 177.60(19)
C17 C18 C19 C20 2.6(3)
O9 C19 C20 C15 176.81(19)
C18 C19 C20 C15 -2.8(3)
O9 C19 C20 C21 -2.7(3)
C18 C19 C20 C21 177.7(2)
C16 C15 C20 C19 1.4(3)
C16 C15 C20 C21 -179.2(2)
C19 C20 C21 C23 107.2(2)
C15 C20 C21 C23 -72.3(3)
C19 C20 C21 C33 -124.2(2)
C15 C20 C21 C33 56.3(3)
C27 C22 C23 C24 -2.6(3)
C27 C22 C23 C21 175.8(2)
C33 C21 C23 C22 -23.2(3)
C20 C21 C23 C22 103.9(2)
C33 C21 C23 C24 155.2(2)
C20 C21 C23 C24 -77.6(3)
C22 C23 C24 O10 -174.4(2)
C21 C23 C24 O10 7.1(3)
C22 C23 C24 C25 5.1(3)
C21 C23 C24 C25 -173.4(2)
O10 C24 C25 O11 -1.3(3)
C23 C24 C25 O11 179.1(2)
O10 C24 C25 C26 176.8(2)
C23 C24 C25 C26 -2.8(3)
O11 C25 C26 O12 -0.9(3)
C24 C25 C26 O12 -179.1(2)
O11 C25 C26 C27 175.9(2)
C24 C25 C26 C27 -2.2(3)
C23 C22 C27 C26 -2.2(3)
C23 C22 C27 C28 175.7(2)
O12 C26 C27 C22 -178.5(2)
C25 C26 C27 C22 4.6(3)
O12 C26 C27 C28 3.5(3)
C25 C26 C27 C28 -173.3(2)
C22 C27 C28 C35 25.5(3)
C26 C27 C28 C35 -156.6(2)
C22 C27 C28 C2 -100.4(3)
C26 C27 C28 C2 77.4(3)
C1 C2 C28 C27 74.8(3)
C3 C2 C28 C27 -102.4(2)
C1 C2 C28 C35 -51.1(3)
C3 C2 C28 C35 131.7(2)
C9 C7 C29 C30 -170.7(3)
C6 C7 C29 C30 63.6(3)
C13 C14 C31 C32 173.2(2)
C16 C14 C31 C32 -61.6(3)
C23 C21 C33 C34 -168.2(2)
C20 C21 C33 C34 64.3(3)
C27 C28 C35 C36 173.2(3)
C2 C28 C35 C36 -62.4(4)
C39 N1 C37 N2 -0.1(3)
C40 N1 C37 N2 -177.7(2)
C38 N2 C37 N1 -0.2(3)
C42 N2 C37 N1 176.4(2)
C37 N2 C38 C39 0.4(3)
C42 N2 C38 C39 -176.2(3)
N2 C38 C39 N1 -0.4(3)
C37 N1 C39 C38 0.3(3)
C40 N1 C39 C38 177.9(2)
C37 N1 C40 C41 -60.8(4)
C39 N1 C40 C41 122.0(3)
S1 O13 C43 C44 97.2(5)
C45A N3 C45 C46 -124(14)
C45 N3 C45A C46A -86(12)
